data_4082210
loop_
_publ_author_name
'Kaplan, Peter T.'
'Xu, Long'
'Chen, Bo'
'McGarry, Katherine R.'
'Yu, Siqi'
'Wang, Huan'
'Vicic, David A.'

_publ_section_title
;
 Mild, Safe, and Versatile Reagents for (CF2)nTransfer and the
 Construction of Fluoroalkyl-Containing Rings
;
_journal_issue 24
_journal_name_full Organometallics
_journal_page_first 7552
_journal_paper_doi 10.1021/om401016k
_journal_volume 32
_journal_year 2013
_chemical_formula_sum 'C30 H18 F12'
_chemical_formula_weight 606.44
_chemical_name_systematic
;
 ?
;
_space_group_crystal_system orthorhombic
_space_group_IT_number 18
_space_group_name_Hall 'P 2 2ab'
_space_group_name_H-M_alt 'P 21 21 2'
_symmetry_space_group_name_Hall 'P 2 2ab'
_symmetry_space_group_name_H-M 'P 21 21 2'
_atom_sites_solution_hydrogens geom
_audit_creation_method SHELXL-2013
_cell_angle_alpha 90
_cell_angle_beta 90
_cell_angle_gamma 90
_cell_formula_units_Z 2
_cell_length_a 7.5726(7)
_cell_length_b 29.691(3)
_cell_length_c 5.6935(5)
_cell_measurement_temperature 100(2)
_cell_volume 1280.1(2)
_computing_structure_refinement 'SHELXL-2013 (Sheldrick, 2013)'
_diffrn_ambient_temperature 100(2)
_diffrn_measured_fraction_theta_full 0.997
_diffrn_measured_fraction_theta_max 0.999
_diffrn_radiation_type MoK\a
_diffrn_radiation_wavelength 0.71073
_diffrn_reflns_av_R_equivalents 0.0329
_diffrn_reflns_av_unetI/netI 0.0179
_diffrn_reflns_Laue_measured_fraction_full 0.997
_diffrn_reflns_Laue_measured_fraction_max 0.999
_diffrn_reflns_limit_h_max 9
_diffrn_reflns_limit_h_min -9
_diffrn_reflns_limit_k_max 37
_diffrn_reflns_limit_k_min -37
_diffrn_reflns_limit_l_max 7
_diffrn_reflns_limit_l_min -7
_diffrn_reflns_number 19493
_diffrn_reflns_point_group_measured_fraction_full 0.998
_diffrn_reflns_point_group_measured_fraction_max 1.000
_diffrn_reflns_theta_full 25.242
_diffrn_reflns_theta_max 26.371
_diffrn_reflns_theta_min 3.020
_exptl_absorpt_coefficient_mu 0.152
_exptl_absorpt_correction_T_max 0.994
_exptl_absorpt_correction_T_min 0.928
_exptl_absorpt_correction_type multi-scan
_exptl_absorpt_process_details Bruker
_exptl_crystal_colour colorless
_exptl_crystal_density_diffrn 1.573
_exptl_crystal_F_000 612
_exptl_crystal_size_max 0.500
_exptl_crystal_size_mid 0.340
_exptl_crystal_size_min 0.040
_refine_diff_density_max 0.480
_refine_diff_density_min -0.212
_refine_diff_density_rms 0.048
_refine_ls_abs_structure_details
;
 Refined as a perfect inversion twin.
;
_refine_ls_abs_structure_Flack 0.5
_refine_ls_extinction_method none
_refine_ls_goodness_of_fit_ref 1.098
_refine_ls_hydrogen_treatment constr
_refine_ls_matrix_type full
_refine_ls_number_parameters 190
_refine_ls_number_reflns 2612
_refine_ls_number_restraints 55
_refine_ls_restrained_S_all 1.086
_refine_ls_R_factor_all 0.0375
_refine_ls_R_factor_gt 0.0341
_refine_ls_shift/su_max 0.000
_refine_ls_shift/su_mean 0.000
_refine_ls_structure_factor_coef Fsqd
_refine_ls_weighting_details 'w=1/[\s^2^(Fo^2^)+(0.0399P)^2^+0.4281P] where P=(Fo^2^+2Fc^2^)/3'
_refine_ls_weighting_scheme calc
_refine_ls_wR_factor_gt 0.0826
_refine_ls_wR_factor_ref 0.0848
_reflns_Friedel_coverage 0.674
_reflns_Friedel_fraction_full 1.000
_reflns_Friedel_fraction_max 1.001
_reflns_number_gt 2458
_reflns_number_total 2612
_reflns_threshold_expression 'I > 2\s(I)'
_cod_data_source_file om401016k_si_002.cif
_cod_data_source_block Compound19
_cod_depositor_comments
;
The following automatic conversions were performed:

'_exptl_absorpt_correction_type' value 'Multi-scan' changed to
'multi-scan' according to
/home/saulius/struct/CIF-dictionaries/cif_core.dic dictionary named
'cif_core.dic' version 2.4.2 from 2011-04-26.

Automatic conversion script
Id: cif_fix_values 1891 2012-01-12 08:04:46Z andrius 
;
_cod_database_code 4082210
_shelx_space_group_comment
;
The symmetry employed for this shelxl refinement is uniquely defined
by the following loop, which should always be used as a source of
symmetry information in preference to the above space-group names.
They are only intended as comments.
;
_shelx_estimated_absorpt_t_min 0.928
_shelx_estimated_absorpt_t_max 0.994
_shelxl_version_number 2013-3

loop_
_space_group_symop_operation_xyz
'x, y, z'
'-x, -y, z'
'-x+1/2, y+1/2, -z'
'x+1/2, -y+1/2, -z'

loop_
_atom_site_label
_atom_site_type_symbol
_atom_site_fract_x
_atom_site_fract_y
_atom_site_fract_z
_atom_site_U_iso_or_equiv
_atom_site_adp_type
_atom_site_occupancy
_atom_site_site_symmetry_order
_atom_site_calc_flag
_atom_site_refinement_flags_posn
_atom_site_refinement_flags_adp
F1 F 0.2824(2) 0.08182(5) -0.2361(3) 0.0381(4) Uani 1 1 d . U
F2 F 0.4121(2) 0.06241(5) 0.0912(3) 0.0347(4) Uani 1 1 d . U
F3 F -0.03283(19) 0.08054(5) -0.0293(3) 0.0359(4) Uani 1 1 d . U
F4 F 0.0836(2) 0.06914(5) 0.3148(3) 0.0317(4) Uani 1 1 d . U
F5 F 0.1874(2) -0.01035(5) 0.2168(3) 0.0374(4) Uani 1 1 d . U
F6 F 0.1706(2) -0.00072(5) -0.1609(3) 0.0426(4) Uani 1 1 d . U
C1 C 0.2737(3) 0.08556(8) 0.0010(4) 0.0253(5) Uani 1 1 d . U
C2 C 0.1036(3) 0.06136(8) 0.0834(4) 0.0239(5) Uani 1 1 d . U
C3 C 0.0954(3) 0.00957(8) 0.0449(4) 0.0262(5) Uani 1 1 d . U
C4 C 0.2788(3) 0.13427(8) 0.0732(4) 0.0216(5) Uani 1 1 d . U
C5 C 0.1989(3) 0.16698(8) -0.0658(4) 0.0241(5) Uani 1 1 d . U
H5A H 0.1433 0.1587 -0.2090 0.029 Uiso 1 1 calc R U
C6 C 0.2002(3) 0.21151(8) 0.0041(4) 0.0228(5) Uani 1 1 d . U
H6A H 0.1451 0.2335 -0.0927 0.027 Uiso 1 1 calc R U
C7 C 0.2807(3) 0.22523(7) 0.2143(4) 0.0187(5) Uani 1 1 d . U
C8 C 0.3609(3) 0.19160(8) 0.3503(4) 0.0227(5) Uani 1 1 d . U
H8A H 0.4178 0.1997 0.4928 0.027 Uiso 1 1 calc R U
C9 C 0.3589(3) 0.14677(8) 0.2817(4) 0.0235(5) Uani 1 1 d . U
H9A H 0.4128 0.1246 0.3782 0.028 Uiso 1 1 calc R U
C10 C 0.2797(3) 0.27324(7) 0.2908(4) 0.0187(4) Uani 1 1 d . U
C11 C 0.1999(3) 0.30684(8) 0.1544(4) 0.0237(5) Uani 1 1 d . U
H11A H 0.1442 0.2988 0.0108 0.028 Uiso 1 1 calc R U
C12 C 0.2008(3) 0.35154(8) 0.2250(5) 0.0261(5) Uani 1 1 d . U
H12A H 0.1466 0.3737 0.1288 0.031 Uiso 1 1 calc R U
C13 C 0.2798(3) 0.36429(8) 0.4342(5) 0.0255(5) Uani 1 1 d . U
H13A H 0.2801 0.3949 0.4823 0.031 Uiso 1 1 calc R U
C14 C 0.3586(3) 0.33135(8) 0.5720(4) 0.0261(5) Uani 1 1 d . U
H14A H 0.4132 0.3395 0.7160 0.031 Uiso 1 1 calc R U
C15 C 0.3581(3) 0.28673(8) 0.5014(4) 0.0228(5) Uani 1 1 d . U
H15A H 0.4125 0.2647 0.5987 0.027 Uiso 1 1 calc R U

loop_
_atom_site_aniso_label
_atom_site_aniso_U_11
_atom_site_aniso_U_22
_atom_site_aniso_U_33
_atom_site_aniso_U_23
_atom_site_aniso_U_13
_atom_site_aniso_U_12
F1 0.0597(10) 0.0302(7) 0.0245(7) -0.0053(6) 0.0107(7) -0.0126(7)
F2 0.0256(7) 0.0256(7) 0.0531(10) -0.0027(7) 0.0004(7) 0.0016(6)
F3 0.0311(8) 0.0216(7) 0.0551(10) 0.0081(7) -0.0123(7) -0.0015(6)
F4 0.0420(8) 0.0255(7) 0.0277(7) -0.0027(6) 0.0097(7) -0.0070(7)
F5 0.0313(8) 0.0230(7) 0.0579(10) 0.0077(7) -0.0141(8) -0.0010(6)
F6 0.0503(10) 0.0289(8) 0.0486(9) -0.0125(8) 0.0229(8) -0.0110(8)
C1 0.0288(12) 0.0234(11) 0.0239(11) -0.0004(9) 0.0026(10) -0.0019(10)
C2 0.0253(12) 0.0221(11) 0.0243(11) 0.0006(9) -0.0016(10) 0.0002(10)
C3 0.0272(13) 0.0211(12) 0.0302(12) 0.0002(10) 0.0016(11) 0.0010(10)
C4 0.0209(12) 0.0217(11) 0.0222(11) 0.0019(9) 0.0028(10) -0.0054(9)
C5 0.0266(12) 0.0265(11) 0.0193(11) 0.0005(9) -0.0021(10) -0.0042(10)
C6 0.0235(12) 0.0256(11) 0.0194(11) 0.0048(9) -0.0029(10) -0.0024(10)
C7 0.0160(11) 0.0227(11) 0.0172(10) 0.0028(9) 0.0017(9) -0.0036(9)
C8 0.0245(12) 0.0245(11) 0.0190(10) 0.0027(9) -0.0040(9) -0.0026(10)
C9 0.0251(12) 0.0217(11) 0.0238(11) 0.0045(9) -0.0012(10) 0.0002(9)
C10 0.0155(11) 0.0220(10) 0.0187(10) 0.0027(9) 0.0031(9) -0.0022(9)
C11 0.0213(12) 0.0265(12) 0.0233(11) 0.0032(9) -0.0018(10) -0.0031(10)
C12 0.0225(12) 0.0231(11) 0.0326(13) 0.0052(10) -0.0011(11) -0.0016(10)
C13 0.0242(13) 0.0208(11) 0.0315(12) -0.0001(10) 0.0054(11) -0.0026(10)
C14 0.0276(12) 0.0281(12) 0.0227(11) -0.0012(10) -0.0010(10) -0.0040(10)
C15 0.0236(11) 0.0244(11) 0.0203(11) 0.0020(9) -0.0022(9) -0.0002(10)

loop_
_atom_type_symbol
_atom_type_description
_atom_type_scat_dispersion_real
_atom_type_scat_dispersion_imag
_atom_type_scat_source
C C 0.0033 0.0016 'International Tables Vol C Tables 4.2.6.8 and 6.1.1.4'
H H 0.0000 0.0000 'International Tables Vol C Tables 4.2.6.8 and 6.1.1.4'
F F 0.0171 0.0103 'International Tables Vol C Tables 4.2.6.8 and 6.1.1.4'

loop_
_geom_angle_atom_site_label_1
_geom_angle_atom_site_label_2
_geom_angle_atom_site_label_3
_geom_angle
_geom_angle_site_symmetry_1
_geom_angle_site_symmetry_3
F2 C1 F1 107.4(2) . .
F2 C1 C4 111.4(2) . .
F1 C1 C4 110.4(2) . .
F2 C1 C2 107.06(18) . .
F1 C1 C2 107.7(2) . .
C4 C1 C2 112.6(2) . .
F3 C2 F4 108.0(2) . .
F3 C2 C1 107.37(18) . .
F4 C2 C1 108.1(2) . .
F3 C2 C3 108.72(19) . .
F4 C2 C3 107.7(2) . .
C1 C2 C3 116.7(2) . .
F6 C3 F5 108.5(2) . .
F6 C3 C3 108.21(15) . 2
F5 C3 C3 108.82(17) . 2
F6 C3 C2 109.4(2) . .
F5 C3 C2 108.22(19) . .
C3 C3 C2 113.6(2) 2 .
C9 C4 C5 119.4(2) . .
C9 C4 C1 120.2(2) . .
C5 C4 C1 120.3(2) . .
C6 C5 C4 120.1(2) . .
C6 C5 H5A 120.0 . .
C4 C5 H5A 120.0 . .
C5 C6 C7 121.8(2) . .
C5 C6 H6A 119.1 . .
C7 C6 H6A 119.1 . .
C8 C7 C6 116.9(2) . .
C8 C7 C10 121.5(2) . .
C6 C7 C10 121.6(2) . .
C9 C8 C7 121.6(2) . .
C9 C8 H8A 119.2 . .
C7 C8 H8A 119.2 . .
C4 C9 C8 120.2(2) . .
C4 C9 H9A 119.9 . .
C8 C9 H9A 119.9 . .
C15 C10 C11 117.1(2) . .
C15 C10 C7 121.5(2) . .
C11 C10 C7 121.4(2) . .
C12 C11 C10 121.2(2) . .
C12 C11 H11A 119.4 . .
C10 C11 H11A 119.4 . .
C13 C12 C11 120.9(2) . .
C13 C12 H12A 119.6 . .
C11 C12 H12A 119.6 . .
C12 C13 C14 118.6(2) . .
C12 C13 H13A 120.7 . .
C14 C13 H13A 120.7 . .
C15 C14 C13 120.6(2) . .
C15 C14 H14A 119.7 . .
C13 C14 H14A 119.7 . .
C14 C15 C10 121.6(2) . .
C14 C15 H15A 119.2 . .
C10 C15 H15A 119.2 . .

loop_
_geom_bond_atom_site_label_1
_geom_bond_atom_site_label_2
_geom_bond_distance
_geom_bond_site_symmetry_2
F1 C1 1.356(3) .
F2 C1 1.354(3) .
F3 C2 1.343(3) .
F4 C2 1.346(3) .
F5 C3 1.340(3) .
F6 C3 1.338(3) .
C1 C4 1.504(3) .
C1 C2 1.547(3) .
C2 C3 1.555(3) .
C3 C3 1.552(5) 2
C4 C9 1.384(3) .
C4 C5 1.391(3) .
C5 C6 1.381(3) .
C5 H5A 0.9500 .
C6 C7 1.403(3) .
C6 H6A 0.9500 .
C7 C8 1.402(3) .
C7 C10 1.490(3) .
C8 C9 1.387(3) .
C8 H8A 0.9500 .
C9 H9A 0.9500 .
C10 C15 1.397(3) .
C10 C11 1.401(3) .
C11 C12 1.387(3) .
C11 H11A 0.9500 .
C12 C13 1.385(4) .
C12 H12A 0.9500 .
C13 C14 1.389(3) .
C13 H13A 0.9500 .
C14 C15 1.384(3) .
C14 H14A 0.9500 .
C15 H15A 0.9500 .
